data_4022331
loop_
_publ_author_name
'Pedro de March'
'Marta Figueredo'
'Josep Font'
'Javier Raya'
'\'Angel \'Alvarez-Larena'
'Juan F. Piniella'

_publ_section_title
;
 C2-Symmetric Enantiopure Ethanotethered Bis(\a,\b-butenolides)
 as Templates for Asymmetric Synthesis.
 Application to the Synthesis of (+)-Grandisol
;
_journal_name_full 'Journal of Organic Chemistry'
_journal_page_first 2437
_journal_page_last 2447
_journal_paper_doi 10.1021/jo026705w
_journal_volume 68
_journal_year 2003
_chemical_formula_sum 'C16 H26 O6 Si2'
_chemical_formula_weight 370.55
_chemical_name_systematic
; 
(3aR,4R,5S,6R,6aS)-5,6-bis(trimethylsilyloxy)-3a,5,6,6a-tetrahydrospiro 
[cyclopenta[b]furo-4(5H),2'(5'H)-furan]-2(3H),5'-dione 
;
_space_group_IT_number 19
_symmetry_cell_setting monoclinic
_symmetry_space_group_name_Hall 'P 2ac 2ab'
_symmetry_space_group_name_H-M 'P 21 21 21'
_atom_sites_solution_hydrogens geom
_atom_sites_solution_primary direct
_atom_sites_solution_secondary difmap
_audit_creation_method SHELXL-97
_cell_angle_alpha 90.00
_cell_angle_beta 90.00
_cell_angle_gamma 90.00
_cell_formula_units_Z 4
_cell_length_a 7.483(2)
_cell_length_b 11.221(3)
_cell_length_c 25.339(5)
_cell_measurement_reflns_used 25
_cell_measurement_temperature 293(2)
_cell_measurement_theta_max 13.96
_cell_measurement_theta_min 9.90
_cell_volume 2127.6(9)
_computing_cell_refinement 'CAD4 (Enraf-Nonius)'
_computing_data_collection 'CAD4 (Enraf-Nonius)'
_computing_structure_refinement 'SHELXL-97 (Sheldrick, 1997)'
_computing_structure_solution 'SHELXS-97 (Sheldrick, 1990)'
_diffrn_ambient_temperature 293(2)
_diffrn_measured_fraction_theta_full 0.862
_diffrn_measured_fraction_theta_max 0.862
_diffrn_measurement_device_type 'Enraf-Nonius CAD4'
_diffrn_measurement_method 'omega/2theta scan'
_diffrn_radiation_monochromator graphite
_diffrn_radiation_source 'fine-focus sealed tube'
_diffrn_radiation_type MoK\a
_diffrn_radiation_wavelength 0.71069
_diffrn_reflns_av_R_equivalents 0.0000
_diffrn_reflns_av_sigmaI/netI 0.0633
_diffrn_reflns_limit_h_max 8
_diffrn_reflns_limit_h_min 0
_diffrn_reflns_limit_k_max 13
_diffrn_reflns_limit_k_min 0
_diffrn_reflns_limit_l_max 30
_diffrn_reflns_limit_l_min 0
_diffrn_reflns_number 1860
_diffrn_reflns_theta_full 24.99
_diffrn_reflns_theta_max 24.99
_diffrn_reflns_theta_min 1.61
_diffrn_standards_decay_% 61.1
_diffrn_standards_interval_time 120
_diffrn_standards_number 3
_exptl_absorpt_coefficient_mu 0.191
_exptl_absorpt_correction_T_max 1.000
_exptl_absorpt_correction_T_min 1.000
_exptl_absorpt_correction_type none
_exptl_crystal_colour colourless
_exptl_crystal_density_diffrn 1.157
_exptl_crystal_density_meas ?
_exptl_crystal_density_method .
_exptl_crystal_description prism
_exptl_crystal_F_000 792
_exptl_crystals_number 4
_refine_diff_density_max 0.396
_refine_diff_density_min -0.397
_refine_diff_density_rms 0.073
_refine_ls_abs_structure_details 'Flack H D (1983), Acta Cryst. A39, 876-881'
_refine_ls_abs_structure_Flack -0.4(6)
_refine_ls_extinction_method none
_refine_ls_goodness_of_fit_ref 1.131
_refine_ls_hydrogen_treatment noref
_refine_ls_matrix_type full
_refine_ls_number_parameters 217
_refine_ls_number_reflns 1860
_refine_ls_number_restraints 8
_refine_ls_restrained_S_all 1.130
_refine_ls_R_factor_all 0.1200
_refine_ls_R_factor_gt 0.1037
_refine_ls_shift/su_max 0.000
_refine_ls_shift/su_mean 0.000
_refine_ls_structure_factor_coef Fsqd
_refine_ls_weighting_details 'w=1/[\s^2^(Fo^2^)+(0.0945P)^2^+5.5077P] where P=(Fo^2^+2Fc^2^)/3'
_refine_ls_weighting_scheme calc
_refine_ls_wR_factor_gt 0.2433
_refine_ls_wR_factor_ref 0.2496
_reflns_number_gt 1529
_reflns_number_total 1860
_reflns_threshold_expression >2sigma(I)
_cod_data_source_file jo026705wsi20030115_035834_2.cif
_cod_data_source_block compoundI
_cod_depositor_comments
;
The following automatic conversions were performed:

'_refine_ls_weighting_scheme' value 'calc
w=1/[\s^2^(Fo^2^)+(0.0945P)^2^+5.5077P] where P=(Fo^2^+2Fc^2^)/3' was
changed to 'calc'. New tag '_refine_ls_weighting_details' was
created. The value of the new tag was set to
'w=1/[\s^2^(Fo^2^)+(0.0945P)^2^+5.5077P] where P=(Fo^2^+2Fc^2^)/3'.

Automatic conversion script
Id: cif_fix_values 3143 2015-03-26 13:38:13Z robertas 
;
_cod_database_code 4022331

loop_
_symmetry_equiv_pos_as_xyz
'x, y, z'
'-x+1/2, -y, z+1/2'
'x+1/2, -y+1/2, -z'
'-x, y+1/2, -z+1/2'

loop_
_atom_site_label
_atom_site_type_symbol
_atom_site_fract_x
_atom_site_fract_y
_atom_site_fract_z
_atom_site_U_iso_or_equiv
_atom_site_adp_type
_atom_site_occupancy
_atom_site_calc_flag
_atom_site_refinement_flags
C1 C 0.1199(13) 0.0017(8) 0.7540(5) 0.047(3) Uani 1 d .
H1 H 0.0400 -0.0676 0.7532 0.057 Uiso 1 calc R
C2 C 0.1202(12) 0.0613(9) 0.7014(5) 0.045(3) Uani 1 d .
H2A H 0.0281 0.0283 0.6788 0.053 Uiso 1 calc R
H2B H 0.2352 0.0521 0.6842 0.053 Uiso 1 calc R
C3 C 0.0835(14) 0.1897(10) 0.7134(5) 0.053(3) Uani 1 d .
O13 O 0.0810(14) 0.2717(8) 0.6841(4) 0.081(3) Uani 1 d .
O4 O 0.0471(9) 0.2058(6) 0.7647(3) 0.0474(18) Uani 1 d .
C5 C 0.0463(11) 0.0966(8) 0.7925(4) 0.041(2) Uani 1 d .
H5 H -0.0758 0.0762 0.8032 0.050 Uiso 1 calc R
C6 C 0.1713(13) 0.0959(8) 0.8409(4) 0.041(2) Uani 1 d .
H6 H 0.2591 0.1600 0.8366 0.050 Uiso 1 calc R
C7 C 0.2663(15) -0.0209(9) 0.8364(5) 0.050(3) Uani 1 d .
H7 H 0.1843 -0.0844 0.8472 0.059 Uiso 1 calc R
C8 C 0.3024(13) -0.0336(9) 0.7790(4) 0.045(3) Uani 1 d .
O9 O 0.4349(8) 0.0540(5) 0.7639(3) 0.0435(17) Uani 1 d .
C10 C 0.5803(13) -0.0024(10) 0.7410(5) 0.052(3) Uani 1 d .
O24 O 0.7058(9) 0.0529(7) 0.7258(4) 0.066(3) Uani 1 d .
C11 C 0.5361(12) -0.1271(10) 0.7389(5) 0.062(3) Uani 1 d .
H11 H 0.6095 -0.1855 0.7245 0.074 Uiso 1 calc R
C12 C 0.3776(12) -0.1481(9) 0.7601(5) 0.046(3) Uani 1 d .
H12 H 0.3226 -0.2222 0.7627 0.056 Uiso 1 calc R
O14 O 0.0857(10) 0.1109(6) 0.8900(3) 0.061(2) Uani 1 d D
Si15 Si 0.0061(4) 0.2382(4) 0.91292(13) 0.0636(10) Uani 1 d D
C16 C 0.1664(19) 0.3594(11) 0.8988(6) 0.083(4) Uani 1 d D
H16A H 0.1738 0.3716 0.8613 0.124 Uiso 1 calc R
H16B H 0.2821 0.3381 0.9122 0.124 Uiso 1 calc R
H16C H 0.1266 0.4315 0.9155 0.124 Uiso 1 calc R
C17 C -0.2162(14) 0.2734(18) 0.8838(6) 0.096(6) Uani 1 d D
H17A H -0.2979 0.2095 0.8912 0.144 Uiso 1 calc R
H17B H -0.2044 0.2828 0.8463 0.144 Uiso 1 calc R
H17C H -0.2610 0.3459 0.8989 0.144 Uiso 1 calc R
C18 C -0.020(2) 0.2083(15) 0.9845(3) 0.088(5) Uani 1 d D
H18A H -0.1040 0.1446 0.9895 0.133 Uiso 1 calc R
H18B H -0.0633 0.2788 1.0018 0.133 Uiso 1 calc R
H18C H 0.0933 0.1862 0.9992 0.133 Uiso 1 calc R
O19 O 0.4234(9) -0.0276(6) 0.8682(3) 0.0539(19) Uani 1 d D
Si20 Si 0.4604(5) -0.1210(3) 0.91710(16) 0.0687(10) Uani 1 d D
C21 C 0.690(2) -0.082(2) 0.9386(10) 0.168(12) Uani 1 d D
H21A H 0.7727 -0.0974 0.9104 0.252 Uiso 1 calc R
H21B H 0.7222 -0.1287 0.9688 0.252 Uiso 1 calc R
H21C H 0.6949 0.0013 0.9477 0.252 Uiso 1 calc R
C22 C 0.445(4) -0.2763(9) 0.8935(9) 0.150(9) Uani 1 d D
H22A H 0.5330 -0.2896 0.8666 0.225 Uiso 1 calc R
H22B H 0.3279 -0.2903 0.8792 0.225 Uiso 1 calc R
H22C H 0.4655 -0.3299 0.9224 0.225 Uiso 1 calc R
C23 C 0.293(4) -0.097(2) 0.9695(8) 0.198(16) Uani 1 d D
H23A H 0.2996 -0.0165 0.9817 0.297 Uiso 1 calc R
H23B H 0.3172 -0.1505 0.9984 0.297 Uiso 1 calc R
H23C H 0.1760 -0.1130 0.9558 0.297 Uiso 1 calc R

loop_
_atom_site_aniso_label
_atom_site_aniso_U_11
_atom_site_aniso_U_22
_atom_site_aniso_U_33
_atom_site_aniso_U_23
_atom_site_aniso_U_13
_atom_site_aniso_U_12
C1 0.036(5) 0.031(5) 0.075(7) 0.001(6) -0.009(5) 0.003(4)
C2 0.016(4) 0.041(5) 0.077(7) -0.009(5) 0.002(4) 0.008(4)
C3 0.035(5) 0.057(7) 0.067(8) 0.002(6) -0.003(5) 0.017(5)
O13 0.103(7) 0.059(5) 0.082(6) 0.008(5) 0.006(5) 0.026(6)
O4 0.036(4) 0.043(4) 0.063(5) 0.000(3) -0.004(4) 0.005(3)
C5 0.020(4) 0.030(5) 0.074(7) -0.004(5) -0.007(4) 0.000(4)
C6 0.037(5) 0.039(5) 0.048(5) 0.008(5) -0.002(4) -0.009(4)
C7 0.045(6) 0.030(6) 0.073(7) 0.017(5) -0.012(5) -0.001(4)
C8 0.033(5) 0.038(5) 0.064(7) 0.009(5) -0.009(5) -0.006(4)
O9 0.023(3) 0.036(3) 0.072(5) 0.000(3) -0.007(3) -0.005(3)
C10 0.028(5) 0.055(6) 0.074(8) -0.007(6) -0.023(5) 0.011(5)
O24 0.026(4) 0.054(5) 0.116(8) 0.013(5) 0.009(4) -0.002(3)
C11 0.027(5) 0.067(7) 0.092(9) -0.011(7) 0.022(6) 0.018(5)
C12 0.030(4) 0.046(5) 0.064(7) 0.002(5) -0.011(5) -0.013(4)
O14 0.049(4) 0.070(5) 0.064(5) 0.003(4) 0.010(4) 0.005(4)
Si15 0.0495(16) 0.084(2) 0.0577(17) -0.0042(18) 0.0002(15) 0.0151(17)
C16 0.091(10) 0.080(10) 0.078(10) -0.010(8) 0.000(8) 0.002(8)
C17 0.057(8) 0.146(16) 0.084(9) 0.000(11) -0.020(7) 0.047(10)
C18 0.068(8) 0.123(13) 0.074(9) -0.018(8) 0.004(7) -0.006(9)
O19 0.036(4) 0.054(4) 0.071(5) 0.011(4) -0.013(4) 0.007(3)
Si20 0.063(2) 0.065(2) 0.078(2) 0.0161(18) -0.0137(19) 0.0093(17)
C21 0.17(2) 0.14(2) 0.20(2) 0.075(17) -0.13(2) -0.017(16)
C22 0.21(2) 0.055(9) 0.18(2) 0.036(11) -0.06(2) -0.003(13)
C23 0.26(4) 0.20(3) 0.134(18) 0.096(18) 0.08(2) 0.13(3)

loop_
_atom_type_symbol
_atom_type_description
_atom_type_scat_dispersion_real
_atom_type_scat_dispersion_imag
_atom_type_scat_source
C C 0.0033 0.0016 'International Tables Vol C Tables 4.2.6.8 and 6.1.1.4'
H H 0.0000 0.0000 'International Tables Vol C Tables 4.2.6.8 and 6.1.1.4'
O O 0.0106 0.0060 'International Tables Vol C Tables 4.2.6.8 and 6.1.1.4'
Si Si 0.0817 0.0704 'International Tables Vol C Tables 4.2.6.8 and 6.1.1.4'

loop_
_geom_angle_atom_site_label_1
_geom_angle_atom_site_label_2
_geom_angle_atom_site_label_3
_geom_angle
C2 C1 C5 104.8(8)
C2 C1 C8 118.5(9)
C5 C1 C8 103.3(9)
C1 C2 C3 104.6(9)
O13 C3 O4 120.1(10)
O13 C3 C2 128.6(11)
O4 C3 C2 111.3(10)
C3 O4 C5 111.6(8)
O4 C5 C6 113.5(7)
O4 C5 C1 106.3(9)
C6 C5 C1 106.4(8)
O14 C6 C7 112.8(8)
O14 C6 C5 115.2(8)
C7 C6 C5 103.4(8)
O19 C7 C8 113.4(9)
O19 C7 C6 113.2(9)
C8 C7 C6 104.2(8)
O9 C8 C12 104.1(8)
O9 C8 C7 108.5(9)
C12 C8 C7 118.0(8)
O9 C8 C1 108.7(8)
C12 C8 C1 114.9(8)
C7 C8 C1 102.4(9)
C10 O9 C8 109.7(7)
O24 C10 O9 121.1(10)
O24 C10 C11 132.6(11)
O9 C10 C11 106.2(9)
C12 C11 C10 111.4(9)
C11 C12 C8 108.5(9)
C6 O14 Si15 125.2(7)
O14 Si15 C16 109.5(6)
O14 Si15 C18 103.0(6)
C16 Si15 C18 113.0(7)
O14 Si15 C17 111.4(7)
C16 Si15 C17 110.3(8)
C18 Si15 C17 109.3(7)
C7 O19 Si20 126.7(6)
O19 Si20 C23 109.7(7)
O19 Si20 C22 110.3(7)
C23 Si20 C22 109.0(14)
O19 Si20 C21 103.0(7)
C23 Si20 C21 112.5(14)
C22 Si20 C21 112.2(12)

loop_
_geom_bond_atom_site_label_1
_geom_bond_atom_site_label_2
_geom_bond_distance
C1 C2 1.489(17)
C1 C5 1.547(15)
C1 C8 1.557(14)
C2 C3 1.498(14)
C3 O13 1.182(14)
C3 O4 1.341(14)
O4 C5 1.413(11)
C5 C6 1.541(14)
C6 O14 1.410(13)
C6 C7 1.496(14)
C7 O19 1.428(12)
C7 C8 1.486(16)
C8 O9 1.448(12)
C8 C12 1.482(15)
O9 C10 1.386(12)
C10 O24 1.190(14)
C10 C11 1.439(16)
C11 C12 1.323(14)
O14 Si15 1.653(7)
Si15 C16 1.849(9)
Si15 C18 1.854(8)
Si15 C17 1.862(8)
O19 Si20 1.646(6)
Si20 C23 1.843(10)
Si20 C22 1.847(9)
Si20 C21 1.857(10)

loop_
_cod_related_entry_id
_cod_related_entry_database
_cod_related_entry_code
1 ChemSpider 9102019
